data_7005255
loop_
_publ_author_name
'Jones, Cameron'
'Schulten, Christian'
'Stasch, Andreas'

_publ_section_title
;
 Differing reactivities of P?CMe and P?CBut towards a triphosphabenzene
 and a tetraphosphabarrelene: synthesis of new phosphaalkyne pentamers
 (P5C5MenBut5?n, n = 0, 1 or 2)
;
_journal_issue 19
_journal_name_full 'Dalton Transactions'
_journal_page_first 1929
_journal_paper_doi 10.1039/b618515k
_journal_year 2007
_chemical_formula_sum 'C25 H45 P5'
_chemical_formula_weight 500.46
_chemical_name_systematic
;
?
;
_space_group_IT_number 76
_symmetry_cell_setting tetragonal
_symmetry_space_group_name_Hall 'P 4w'
_symmetry_space_group_name_H-M 'P 41'
_atom_sites_solution_hydrogens geom
_atom_sites_solution_primary direct
_atom_sites_solution_secondary difmap
_audit_creation_method SHELXL-97
_cell_angle_alpha 90.00
_cell_angle_beta 90.00
_cell_angle_gamma 90.00
_cell_formula_units_Z 8
_cell_length_a 17.121(2)
_cell_length_b 17.121(2)
_cell_length_c 19.397(4)
_cell_measurement_temperature 150(2)
_cell_volume 5685.8(15)
_computing_structure_refinement 'SHELXL-97 (Sheldrick, 1997)'
_computing_structure_solution 'SHELXS-97 (Sheldrick, 1990)'
_diffrn_ambient_temperature 150(2)
_diffrn_measured_fraction_theta_full 0.997
_diffrn_measured_fraction_theta_max 0.997
_diffrn_measurement_device_type 'Nonius Kappa CCD'
_diffrn_radiation_monochromator graphite
_diffrn_radiation_source 'fine-focus sealed tube'
_diffrn_radiation_type MoK\a
_diffrn_radiation_wavelength 0.71073
_diffrn_reflns_av_R_equivalents 0.1056
_diffrn_reflns_av_sigmaI/netI 0.0806
_diffrn_reflns_limit_h_max 21
_diffrn_reflns_limit_h_min -21
_diffrn_reflns_limit_k_max 21
_diffrn_reflns_limit_k_min -21
_diffrn_reflns_limit_l_max 24
_diffrn_reflns_limit_l_min -24
_diffrn_reflns_number 41519
_diffrn_reflns_theta_full 26.99
_diffrn_reflns_theta_max 26.99
_diffrn_reflns_theta_min 3.17
_exptl_absorpt_coefficient_mu 0.333
_exptl_absorpt_correction_T_max 0.970
_exptl_absorpt_correction_T_min 0.892
_exptl_absorpt_correction_type multi-scan
_exptl_absorpt_process_details 'Sortav (Blessing, 1995)'
_exptl_crystal_density_diffrn 1.169
_exptl_crystal_density_method 'not measured'
_exptl_crystal_F_000 2160
_exptl_crystal_size_max 0.35
_exptl_crystal_size_mid 0.10
_exptl_crystal_size_min 0.09
_refine_diff_density_max 0.480
_refine_diff_density_min -0.285
_refine_diff_density_rms 0.056
_refine_ls_abs_structure_details 'Flack H D (1983), Acta Cryst. A39, 876-881'
_refine_ls_abs_structure_Flack -0.03(7)
_refine_ls_extinction_method none
_refine_ls_goodness_of_fit_ref 1.014
_refine_ls_hydrogen_treatment constr
_refine_ls_matrix_type full
_refine_ls_number_parameters 571
_refine_ls_number_reflns 12324
_refine_ls_number_restraints 1
_refine_ls_restrained_S_all 1.014
_refine_ls_R_factor_all 0.0585
_refine_ls_R_factor_gt 0.0486
_refine_ls_shift/su_max 0.001
_refine_ls_shift/su_mean 0.000
_refine_ls_structure_factor_coef Fsqd
_refine_ls_weighting_details 'calc w=1/[\s^2^(Fo^2^)+(0.0373P)^2^+3.3152P] where P=(Fo^2^+2Fc^2^)/3'
_refine_ls_weighting_scheme calc
_refine_ls_wR_factor_gt 0.1062
_refine_ls_wR_factor_ref 0.1115
_reflns_number_gt 10863
_reflns_number_total 12324
_reflns_threshold_expression >2sigma(I)
_cod_data_source_file b618515k.txt
_cod_data_source_block compound9
_cod_original_cell_volume 5686.0(16)
_cod_original_sg_symbol_H-M P4(1)
_cod_database_code 7005255

loop_
_symmetry_equiv_pos_as_xyz
'x, y, z'
'-y, x, z+1/4'
'-x, -y, z+1/2'
'y, -x, z+3/4'

loop_
_atom_site_label
_atom_site_type_symbol
_atom_site_fract_x
_atom_site_fract_y
_atom_site_fract_z
_atom_site_U_iso_or_equiv
_atom_site_adp_type
_atom_site_occupancy
_atom_site_symmetry_multiplicity
_atom_site_calc_flag
_atom_site_refinement_flags
_atom_site_disorder_assembly
_atom_site_disorder_group
P1 P 0.84214(5) 0.64534(5) -0.53858(4) 0.02395(18) Uani 1 1 d . . .
C1 C 0.86623(17) 0.66684(18) -0.44562(16) 0.0215(6) Uani 1 1 d . . .
P2 P 0.79578(5) 0.58330(5) -0.44825(4) 0.02063(17) Uani 1 1 d . . .
C2 C 0.95194(19) 0.6391(2) -0.42868(19) 0.0292(8) Uani 1 1 d . . .
P3 P 0.67319(5) 0.69828(5) -0.51398(4) 0.02401(18) Uani 1 1 d . . .
C3 C 0.9592(2) 0.6211(2) -0.3520(2) 0.0421(10) Uani 1 1 d . . .
H3A H 0.9212 0.5808 -0.3393 0.063 Uiso 1 1 calc R . .
H3B H 0.9490 0.6686 -0.3253 0.063 Uiso 1 1 calc R . .
H3C H 1.0121 0.6023 -0.3421 0.063 Uiso 1 1 calc R . .
P4 P 0.83315(5) 0.74441(5) -0.38499(4) 0.02142(17) Uani 1 1 d . . .
C4 C 1.0093(2) 0.7038(2) -0.4487(3) 0.0500(11) Uani 1 1 d . . .
H4A H 0.9987 0.7505 -0.4210 0.075 Uiso 1 1 calc R . .
H4B H 1.0031 0.7163 -0.4977 0.075 Uiso 1 1 calc R . .
H4C H 1.0629 0.6861 -0.4402 0.075 Uiso 1 1 calc R . .
P5 P 0.71249(5) 0.70897(5) -0.36207(4) 0.01965(17) Uani 1 1 d . . .
C5 C 0.9752(2) 0.5636(2) -0.4668(2) 0.0419(10) Uani 1 1 d . . .
H5A H 1.0289 0.5495 -0.4547 0.063 Uiso 1 1 calc R . .
H5B H 0.9715 0.5721 -0.5167 0.063 Uiso 1 1 calc R . .
H5C H 0.9399 0.5212 -0.4534 0.063 Uiso 1 1 calc R . .
P6 P 0.67360(5) 0.78323(5) 0.13079(4) 0.02114(17) Uani 1 1 d . . .
C6 C 0.70067(17) 0.63808(17) -0.43774(15) 0.0183(6) Uani 1 1 d . . .
P7 P 0.80091(5) 0.76728(5) 0.12677(4) 0.01963(16) Uani 1 1 d . . .
C7 C 0.63479(19) 0.57519(19) -0.42187(16) 0.0248(7) Uani 1 1 d . . .
P8 P 0.74962(5) 0.91036(5) 0.04068(4) 0.02319(18) Uani 1 1 d . . .
C8 C 0.6537(2) 0.5284(2) -0.35656(19) 0.0376(9) Uani 1 1 d . . .
H8A H 0.6561 0.5639 -0.3169 0.056 Uiso 1 1 calc R . .
H8B H 0.7042 0.5022 -0.3622 0.056 Uiso 1 1 calc R . .
H8C H 0.6129 0.4893 -0.3488 0.056 Uiso 1 1 calc R . .
P9 P 0.82496(5) 0.84835(5) -0.03285(4) 0.02318(17) Uani 1 1 d . . .
C9 C 0.55516(19) 0.6138(2) -0.41177(18) 0.0317(8) Uani 1 1 d . . .
H9A H 0.5152 0.5735 -0.4055 0.047 Uiso 1 1 calc R . .
H9B H 0.5424 0.6453 -0.4524 0.047 Uiso 1 1 calc R . .
H9C H 0.5568 0.6475 -0.3709 0.047 Uiso 1 1 calc R . .
P10 P 0.66637(5) 0.76469(5) -0.02562(4) 0.02413(18) Uani 1 1 d . . .
C10 C 0.6291(2) 0.5187(2) -0.48379(19) 0.0351(8) Uani 1 1 d . . .
H10A H 0.6789 0.4912 -0.4895 0.053 Uiso 1 1 calc R . .
H10B H 0.6174 0.5483 -0.5257 0.053 Uiso 1 1 calc R . .
H10C H 0.5874 0.4806 -0.4754 0.053 Uiso 1 1 calc R . .
C11 C 0.75348(19) 0.69746(18) -0.56338(16) 0.0227(6) Uani 1 1 d . . .
C12 C 0.7515(2) 0.72718(19) -0.63819(16) 0.0266(7) Uani 1 1 d . . .
C13 C 0.6735(2) 0.7674(2) -0.6546(2) 0.0412(9) Uani 1 1 d . . .
H13A H 0.6309 0.7295 -0.6507 0.062 Uiso 1 1 calc R . .
H13B H 0.6751 0.7882 -0.7017 0.062 Uiso 1 1 calc R . .
H13C H 0.6649 0.8103 -0.6220 0.062 Uiso 1 1 calc R . .
C14 C 0.7598(3) 0.6565(2) -0.68612(18) 0.0429(10) Uani 1 1 d . . .
H14A H 0.8102 0.6311 -0.6779 0.064 Uiso 1 1 calc R . .
H14B H 0.7569 0.6738 -0.7342 0.064 Uiso 1 1 calc R . .
H14C H 0.7175 0.6193 -0.6769 0.064 Uiso 1 1 calc R . .
C15 C 0.8190(2) 0.7850(3) -0.6530(2) 0.0441(10) Uani 1 1 d . . .
H15A H 0.8107 0.8332 -0.6267 0.066 Uiso 1 1 calc R . .
H15B H 0.8204 0.7970 -0.7023 0.066 Uiso 1 1 calc R . .
H15C H 0.8687 0.7613 -0.6391 0.066 Uiso 1 1 calc R . .
C16 C 0.77655(18) 0.82811(18) -0.41780(16) 0.0210(6) Uani 1 1 d . . .
C17 C 0.81907(19) 0.90149(19) -0.44428(19) 0.0303(7) Uani 1 1 d . . .
C18 C 0.7692(2) 0.9505(2) -0.4936(2) 0.0462(11) Uani 1 1 d . . .
H18A H 0.7523 0.9181 -0.5324 0.069 Uiso 1 1 calc R . .
H18B H 0.8001 0.9946 -0.5108 0.069 Uiso 1 1 calc R . .
H18C H 0.7232 0.9704 -0.4690 0.069 Uiso 1 1 calc R . .
C19 C 0.8467(2) 0.9498(2) -0.3826(2) 0.0472(11) Uani 1 1 d . . .
H19A H 0.8756 0.9955 -0.3990 0.071 Uiso 1 1 calc R . .
H19B H 0.8808 0.9178 -0.3534 0.071 Uiso 1 1 calc R . .
H19C H 0.8013 0.9669 -0.3557 0.071 Uiso 1 1 calc R . .
C20 C 0.8921(2) 0.8755(2) -0.4841(2) 0.0393(9) Uani 1 1 d . . .
H20A H 0.8775 0.8362 -0.5185 0.059 Uiso 1 1 calc R . .
H20B H 0.9301 0.8530 -0.4519 0.059 Uiso 1 1 calc R . .
H20C H 0.9154 0.9207 -0.5073 0.059 Uiso 1 1 calc R . .
C21 C 0.70310(18) 0.81108(18) -0.39564(16) 0.0225(7) Uani 1 1 d . . .
C22 C 0.62887(19) 0.86057(19) -0.3827(2) 0.0311(8) Uani 1 1 d . . .
C23 C 0.5738(3) 0.8168(3) -0.3335(3) 0.0713(17) Uani 1 1 d . . .
H23A H 0.5288 0.8499 -0.3226 0.107 Uiso 1 1 calc R . .
H23B H 0.6018 0.8039 -0.2909 0.107 Uiso 1 1 calc R . .
H23C H 0.5558 0.7685 -0.3555 0.107 Uiso 1 1 calc R . .
C24 C 0.6470(2) 0.9379(2) -0.3463(2) 0.0408(9) Uani 1 1 d . . .
H24A H 0.6779 0.9713 -0.3769 0.061 Uiso 1 1 calc R . .
H24B H 0.6766 0.9275 -0.3040 0.061 Uiso 1 1 calc R . .
H24C H 0.5980 0.9644 -0.3346 0.061 Uiso 1 1 calc R . .
C25 C 0.5849(3) 0.8751(3) -0.4495(3) 0.0547(12) Uani 1 1 d . . .
H25A H 0.5370 0.9043 -0.4397 0.082 Uiso 1 1 calc R . .
H25B H 0.5715 0.8250 -0.4708 0.082 Uiso 1 1 calc R . .
H25C H 0.6178 0.9053 -0.4810 0.082 Uiso 1 1 calc R . .
C26 C 0.68755(18) 0.67747(18) 0.10913(16) 0.0226(7) Uani 1 1 d . . .
C27 C 0.6214(2) 0.6174(2) 0.11937(19) 0.0313(8) Uani 1 1 d . . .
C28 C 0.5594(3) 0.6511(3) 0.1685(3) 0.0620(14) Uani 1 1 d . . .
H28A H 0.5383 0.6995 0.1491 0.093 Uiso 1 1 calc R . .
H28B H 0.5834 0.6620 0.2134 0.093 Uiso 1 1 calc R . .
H28C H 0.5171 0.6131 0.1744 0.093 Uiso 1 1 calc R . .
C29 C 0.5837(3) 0.5980(3) 0.0511(2) 0.0522(11) Uani 1 1 d . . .
H29A H 0.6232 0.5773 0.0195 0.078 Uiso 1 1 calc R . .
H29B H 0.5606 0.6454 0.0314 0.078 Uiso 1 1 calc R . .
H29C H 0.5428 0.5588 0.0582 0.078 Uiso 1 1 calc R . .
C30 C 0.6491(3) 0.5418(2) 0.1545(2) 0.0471(11) Uani 1 1 d . . .
H30A H 0.6044 0.5069 0.1615 0.071 Uiso 1 1 calc R . .
H30B H 0.6727 0.5544 0.1991 0.071 Uiso 1 1 calc R . .
H30C H 0.6879 0.5159 0.1251 0.071 Uiso 1 1 calc R . .
C31 C 0.76548(18) 0.67248(18) 0.09478(15) 0.0211(6) Uani 1 1 d . . .
C32 C 0.8233(2) 0.60662(19) 0.07649(18) 0.0283(7) Uani 1 1 d . . .
C33 C 0.8980(2) 0.6439(2) 0.0488(2) 0.0379(9) Uani 1 1 d . . .
H33A H 0.9337 0.6029 0.0330 0.057 Uiso 1 1 calc R . .
H33B H 0.9231 0.6742 0.0855 0.057 Uiso 1 1 calc R . .
H33C H 0.8852 0.6785 0.0102 0.057 Uiso 1 1 calc R . .
C34 C 0.8463(2) 0.5606(2) 0.1413(2) 0.0418(9) Uani 1 1 d . . .
H34A H 0.8903 0.5261 0.1306 0.063 Uiso 1 1 calc R . .
H34B H 0.8018 0.5292 0.1568 0.063 Uiso 1 1 calc R . .
H34C H 0.8615 0.5971 0.1778 0.063 Uiso 1 1 calc R . .
C35 C 0.7913(2) 0.5522(2) 0.0201(2) 0.0378(9) Uani 1 1 d . . .
H35A H 0.7795 0.5827 -0.0213 0.057 Uiso 1 1 calc R . .
H35B H 0.7436 0.5268 0.0367 0.057 Uiso 1 1 calc R . .
H35C H 0.8305 0.5123 0.0091 0.057 Uiso 1 1 calc R . .
C36 C 0.83165(17) 0.84362(17) 0.06390(15) 0.0194(6) Uani 1 1 d . . .
C37 C 0.90517(19) 0.8896(2) 0.09215(17) 0.0276(7) Uani 1 1 d . . .
C38 C 0.9276(2) 0.9588(2) 0.0457(2) 0.0418(9) Uani 1 1 d . . .
H38A H 0.9699 0.9886 0.0674 0.063 Uiso 1 1 calc R . .
H38B H 0.8821 0.9928 0.0393 0.063 Uiso 1 1 calc R . .
H38C H 0.9451 0.9392 0.0008 0.063 Uiso 1 1 calc R . .
C39 C 0.8869(2) 0.9225(2) 0.16342(18) 0.0377(9) Uani 1 1 d . . .
H39A H 0.8741 0.8796 0.1949 0.057 Uiso 1 1 calc R . .
H39B H 0.8423 0.9583 0.1602 0.057 Uiso 1 1 calc R . .
H39C H 0.9325 0.9509 0.1809 0.057 Uiso 1 1 calc R . .
C40 C 0.9756(2) 0.8345(2) 0.0961(2) 0.0396(9) Uani 1 1 d . . .
H40A H 0.9857 0.8123 0.0505 0.059 Uiso 1 1 calc R . .
H40B H 0.9645 0.7924 0.1289 0.059 Uiso 1 1 calc R . .
H40C H 1.0216 0.8638 0.1116 0.059 Uiso 1 1 calc R . .
C41 C 0.66567(17) 0.83864(18) 0.04435(16) 0.0216(6) Uani 1 1 d . . .
C42 C 0.5874(2) 0.8887(2) 0.0417(2) 0.0344(8) Uani 1 1 d . . .
C43 C 0.5838(2) 0.9459(2) 0.1022(2) 0.0494(11) Uani 1 1 d . . .
H43A H 0.5361 0.9772 0.0989 0.074 Uiso 1 1 calc R . .
H43B H 0.6295 0.9803 0.1009 0.074 Uiso 1 1 calc R . .
H43C H 0.5836 0.9166 0.1456 0.074 Uiso 1 1 calc R . .
C44 C 0.5855(2) 0.9341(3) -0.0270(2) 0.0490(11) Uani 1 1 d . . .
H44A H 0.5833 0.8971 -0.0655 0.074 Uiso 1 1 calc R . .
H44B H 0.6327 0.9661 -0.0310 0.074 Uiso 1 1 calc R . .
H44C H 0.5393 0.9678 -0.0281 0.074 Uiso 1 1 calc R . .
C45 C 0.5151(2) 0.8362(3) 0.0451(2) 0.0474(10) Uani 1 1 d . . .
H45A H 0.5147 0.8080 0.0891 0.071 Uiso 1 1 calc R . .
H45B H 0.5166 0.7986 0.0070 0.071 Uiso 1 1 calc R . .
H45C H 0.4680 0.8683 0.0414 0.071 Uiso 1 1 calc R . .
C46 C 0.75321(18) 0.77725(18) -0.06408(16) 0.0219(6) Uani 1 1 d . . .
C47 C 0.77017(19) 0.7415(2) -0.13476(16) 0.0278(7) Uani 1 1 d . . .
C48 C 0.7676(3) 0.8085(2) -0.18767(18) 0.0452(10) Uani 1 1 d . . .
H48A H 0.7163 0.8339 -0.1859 0.068 Uiso 1 1 calc R . .
H48B H 0.7764 0.7874 -0.2340 0.068 Uiso 1 1 calc R . .
H48C H 0.8083 0.8467 -0.1768 0.068 Uiso 1 1 calc R . .
C49 C 0.7095(2) 0.6800(2) -0.15544(18) 0.0372(9) Uani 1 1 d . . .
H49A H 0.7092 0.6378 -0.1213 0.056 Uiso 1 1 calc R . .
H49B H 0.7228 0.6588 -0.2009 0.056 Uiso 1 1 calc R . .
H49C H 0.6577 0.7042 -0.1574 0.056 Uiso 1 1 calc R . .
C50 C 0.8517(2) 0.7031(2) -0.1375(2) 0.0409(9) Uani 1 1 d . . .
H50A H 0.8910 0.7400 -0.1206 0.061 Uiso 1 1 calc R . .
H50B H 0.8639 0.6885 -0.1852 0.061 Uiso 1 1 calc R . .
H50C H 0.8520 0.6562 -0.1085 0.061 Uiso 1 1 calc R . .

loop_
_atom_site_aniso_label
_atom_site_aniso_U_11
_atom_site_aniso_U_22
_atom_site_aniso_U_33
_atom_site_aniso_U_23
_atom_site_aniso_U_13
_atom_site_aniso_U_12
P1 0.0238(4) 0.0274(4) 0.0206(4) -0.0016(3) 0.0033(3) 0.0024(3)
C1 0.0197(15) 0.0230(16) 0.0218(16) 0.0008(12) -0.0030(12) 0.0030(12)
P2 0.0235(4) 0.0178(4) 0.0206(4) 0.0003(3) -0.0015(3) 0.0020(3)
C2 0.0193(16) 0.0288(18) 0.040(2) -0.0003(14) -0.0049(14) 0.0058(14)
P3 0.0242(4) 0.0303(5) 0.0175(4) 0.0016(3) -0.0016(3) 0.0050(4)
C3 0.038(2) 0.040(2) 0.048(2) 0.0004(18) -0.0209(18) 0.0096(17)
P4 0.0200(4) 0.0217(4) 0.0225(4) -0.0036(3) -0.0037(3) 0.0000(3)
C4 0.0200(18) 0.045(2) 0.085(3) 0.011(2) -0.008(2) -0.0020(16)
P5 0.0236(4) 0.0193(4) 0.0161(4) -0.0014(3) 0.0026(3) -0.0019(3)
C5 0.030(2) 0.044(2) 0.052(3) -0.0079(19) -0.0077(17) 0.0175(17)
P6 0.0206(4) 0.0234(4) 0.0193(4) -0.0007(3) 0.0025(3) 0.0010(3)
C6 0.0208(15) 0.0178(15) 0.0163(14) -0.0002(11) -0.0007(11) -0.0007(12)
P7 0.0206(4) 0.0209(4) 0.0174(4) 0.0017(3) -0.0025(3) -0.0011(3)
C7 0.0264(17) 0.0271(18) 0.0209(15) -0.0056(13) 0.0036(13) -0.0074(14)
P8 0.0269(4) 0.0182(4) 0.0245(4) 0.0009(3) -0.0046(3) 0.0000(3)
C8 0.051(2) 0.0303(19) 0.0311(19) 0.0067(15) 0.0052(17) -0.0144(17)
P9 0.0243(4) 0.0264(4) 0.0188(4) 0.0015(3) -0.0006(3) -0.0074(3)
C9 0.0234(17) 0.039(2) 0.0323(19) -0.0089(15) 0.0075(14) -0.0107(15)
P10 0.0226(4) 0.0288(5) 0.0210(4) -0.0020(3) -0.0020(3) -0.0066(3)
C10 0.034(2) 0.039(2) 0.0322(19) -0.0118(16) 0.0030(15) -0.0111(16)
C11 0.0283(17) 0.0197(16) 0.0199(15) -0.0029(12) 0.0000(13) -0.0001(13)
C12 0.0345(19) 0.0277(17) 0.0176(15) 0.0053(13) -0.0008(13) -0.0049(14)
C13 0.050(2) 0.044(2) 0.0302(19) 0.0162(17) -0.0104(17) 0.0009(18)
C14 0.066(3) 0.044(2) 0.0190(18) -0.0040(16) -0.0009(17) 0.001(2)
C15 0.049(2) 0.057(3) 0.0260(19) 0.0135(17) 0.0021(17) -0.018(2)
C16 0.0240(16) 0.0197(16) 0.0194(14) -0.0025(12) 0.0000(12) -0.0012(13)
C17 0.0255(17) 0.0234(17) 0.042(2) 0.0011(15) 0.0055(15) -0.0045(13)
C18 0.048(2) 0.034(2) 0.057(3) 0.0181(19) 0.016(2) 0.0092(18)
C19 0.035(2) 0.036(2) 0.070(3) -0.012(2) 0.002(2) -0.0112(17)
C20 0.032(2) 0.033(2) 0.052(2) 0.0027(17) 0.0158(18) -0.0063(16)
C21 0.0237(16) 0.0209(16) 0.0228(16) -0.0026(12) -0.0006(12) -0.0003(12)
C22 0.0229(17) 0.0208(17) 0.050(2) -0.0027(15) 0.0084(15) 0.0051(13)
C23 0.045(3) 0.040(3) 0.129(5) 0.012(3) 0.051(3) 0.011(2)
C24 0.038(2) 0.032(2) 0.052(2) -0.0089(17) 0.0082(18) 0.0052(16)
C25 0.043(2) 0.049(3) 0.072(3) -0.022(2) -0.023(2) 0.023(2)
C26 0.0248(16) 0.0210(16) 0.0220(16) 0.0026(12) 0.0017(12) -0.0045(12)
C27 0.0274(18) 0.0279(18) 0.039(2) 0.0027(15) 0.0027(15) -0.0098(14)
C28 0.045(3) 0.059(3) 0.082(4) -0.004(3) 0.030(3) -0.020(2)
C29 0.052(3) 0.056(3) 0.048(3) 0.009(2) -0.013(2) -0.030(2)
C30 0.054(3) 0.045(2) 0.042(2) 0.0117(18) 0.0005(19) -0.021(2)
C31 0.0272(17) 0.0185(15) 0.0175(15) 0.0016(12) -0.0001(12) -0.0002(12)
C32 0.0313(19) 0.0233(17) 0.0305(18) -0.0010(14) 0.0003(14) 0.0075(14)
C33 0.0293(19) 0.034(2) 0.051(2) -0.0010(18) 0.0069(18) 0.0088(15)
C34 0.050(2) 0.037(2) 0.038(2) 0.0076(17) -0.0030(18) 0.0198(18)
C35 0.043(2) 0.0304(19) 0.040(2) -0.0085(16) 0.0028(17) 0.0045(16)
C36 0.0191(15) 0.0202(15) 0.0188(14) 0.0007(12) -0.0047(11) -0.0021(12)
C37 0.0258(17) 0.0292(18) 0.0278(18) 0.0019(14) -0.0041(13) -0.0099(14)
C38 0.037(2) 0.044(2) 0.044(2) 0.0062(19) -0.0086(18) -0.0246(17)
C39 0.043(2) 0.041(2) 0.0292(19) -0.0076(16) -0.0111(16) -0.0148(17)
C40 0.0224(19) 0.050(2) 0.047(2) 0.0010(18) -0.0075(16) -0.0034(16)
C41 0.0199(15) 0.0225(16) 0.0223(16) 0.0026(12) -0.0018(12) 0.0024(12)
C42 0.0238(17) 0.039(2) 0.040(2) 0.0031(16) -0.0048(15) 0.0102(15)
C43 0.042(2) 0.044(2) 0.063(3) -0.006(2) 0.005(2) 0.0255(19)
C44 0.036(2) 0.053(3) 0.057(3) 0.015(2) -0.012(2) 0.0145(19)
C45 0.0206(18) 0.065(3) 0.057(3) 0.006(2) -0.0017(18) 0.0090(18)
C46 0.0250(17) 0.0216(16) 0.0191(15) 0.0010(12) -0.0038(12) -0.0014(13)
C47 0.0293(18) 0.0323(18) 0.0217(17) -0.0063(14) 0.0019(13) -0.0085(14)
C48 0.077(3) 0.042(2) 0.0165(17) 0.0002(15) 0.0006(18) -0.015(2)
C49 0.045(2) 0.040(2) 0.0266(18) -0.0109(15) -0.0024(16) -0.0145(18)
C50 0.036(2) 0.049(2) 0.037(2) -0.0154(18) 0.0110(17) -0.0015(17)

loop_
_atom_type_symbol
_atom_type_description
_atom_type_scat_dispersion_real
_atom_type_scat_dispersion_imag
_atom_type_scat_source
C C 0.0033 0.0016 'International Tables Vol C Tables 4.2.6.8 and 6.1.1.4'
H H 0.0000 0.0000 'International Tables Vol C Tables 4.2.6.8 and 6.1.1.4'
P P 0.1023 0.0942 'International Tables Vol C Tables 4.2.6.8 and 6.1.1.4'

loop_
_geom_angle_atom_site_label_1
_geom_angle_atom_site_label_2
_geom_angle_atom_site_label_3
_geom_angle
_geom_angle_site_symmetry_1
_geom_angle_site_symmetry_3
_geom_angle_publ_flag
C11 P1 C1 109.78(13) . . ?
C11 P1 P2 98.40(11) . . ?
C1 P1 P2 53.91(10) . . ?
C2 C1 P4 111.5(2) . . ?
C2 C1 P2 112.0(2) . . ?
P4 C1 P2 111.49(16) . . ?
C2 C1 P1 110.1(2) . . ?
P4 C1 P1 132.57(17) . . ?
P2 C1 P1 71.57(12) . . ?
C1 P2 C6 99.96(13) . . ?
C1 P2 P1 54.52(10) . . ?
C6 P2 P1 99.05(9) . . ?
C3 C2 C4 109.9(3) . . ?
C3 C2 C5 106.1(3) . . ?
C4 C2 C5 108.6(3) . . ?
C3 C2 C1 109.9(3) . . ?
C4 C2 C1 109.0(3) . . ?
C5 C2 C1 113.1(3) . . ?
C11 P3 C6 104.01(15) . . ?
C16 P4 C1 119.76(14) . . ?
C16 P4 P5 77.90(10) . . ?
C1 P4 P5 102.51(10) . . ?
C21 P5 C6 108.43(13) . . ?
C21 P5 P4 75.68(10) . . ?
C6 P5 P4 96.85(10) . . ?
C26 P6 C41 106.79(14) . . ?
C26 P6 P7 75.26(10) . . ?
C41 P6 P7 95.74(10) . . ?
C7 C6 P3 110.4(2) . . ?
C7 C6 P2 107.2(2) . . ?
P3 C6 P2 113.98(15) . . ?
C7 C6 P5 110.84(19) . . ?
P3 C6 P5 106.52(15) . . ?
P2 C6 P5 107.82(15) . . ?
C31 P7 C36 119.40(14) . . ?
C31 P7 P6 78.15(10) . . ?
C36 P7 P6 102.48(10) . . ?
C9 C7 C8 108.0(3) . . ?
C9 C7 C10 108.3(3) . . ?
C8 C7 C10 109.2(3) . . ?
C9 C7 C6 111.4(3) . . ?
C8 C7 C6 111.3(3) . . ?
C10 C7 C6 108.6(3) . . ?
C36 P8 C41 99.51(13) . . ?
C36 P8 P9 54.46(10) . . ?
C41 P8 P9 99.02(10) . . ?
C46 P9 C36 109.99(14) . . ?
C46 P9 P8 98.17(11) . . ?
C36 P9 P8 53.77(10) . . ?
C46 P10 C41 104.10(15) . . ?
C12 C11 P3 121.2(2) . . ?
C12 C11 P1 115.4(2) . . ?
P3 C11 P1 122.39(18) . . ?
C14 C12 C13 108.0(3) . . ?
C14 C12 C11 108.0(3) . . ?
C13 C12 C11 111.3(3) . . ?
C14 C12 C15 108.8(3) . . ?
C13 C12 C15 108.9(3) . . ?
C11 C12 C15 111.7(3) . . ?
C21 C16 C17 135.8(3) . . ?
C21 C16 P4 102.1(2) . . ?
C17 C16 P4 120.1(2) . . ?
C19 C17 C18 111.4(3) . . ?
C19 C17 C20 107.4(3) . . ?
C18 C17 C20 107.4(3) . . ?
C19 C17 C16 109.0(3) . . ?
C18 C17 C16 113.0(3) . . ?
C20 C17 C16 108.4(3) . . ?
C16 C21 C22 133.9(3) . . ?
C16 C21 P5 103.3(2) . . ?
C22 C21 P5 121.7(2) . . ?
C25 C22 C24 110.6(3) . . ?
C25 C22 C23 107.8(4) . . ?
C24 C22 C23 105.0(3) . . ?
C25 C22 C21 111.0(3) . . ?
C24 C22 C21 112.4(3) . . ?
C23 C22 C21 109.7(3) . . ?
C31 C26 C27 134.6(3) . . ?
C31 C26 P6 103.3(2) . . ?
C27 C26 P6 121.5(2) . . ?
C29 C27 C30 109.6(3) . . ?
C29 C27 C28 109.3(4) . . ?
C30 C27 C28 104.7(3) . . ?
C29 C27 C26 110.3(3) . . ?
C30 C27 C26 113.1(3) . . ?
C28 C27 C26 109.6(3) . . ?
C26 C31 C32 136.1(3) . . ?
C26 C31 P7 101.4(2) . . ?
C32 C31 P7 120.7(2) . . ?
C33 C32 C34 106.7(3) . . ?
C33 C32 C35 107.6(3) . . ?
C34 C32 C35 111.2(3) . . ?
C33 C32 C31 108.2(3) . . ?
C34 C32 C31 110.6(3) . . ?
C35 C32 C31 112.2(3) . . ?
C37 C36 P7 110.3(2) . . ?
C37 C36 P8 112.2(2) . . ?
P7 C36 P8 112.03(16) . . ?
C37 C36 P9 111.9(2) . . ?
P7 C36 P9 131.73(17) . . ?
P8 C36 P9 71.77(11) . . ?
C39 C37 C40 110.1(3) . . ?
C39 C37 C38 107.3(3) . . ?
C40 C37 C38 107.9(3) . . ?
C39 C37 C36 109.5(3) . . ?
C40 C37 C36 109.7(3) . . ?
C38 C37 C36 112.3(3) . . ?
C42 C41 P10 110.4(2) . . ?
C42 C41 P8 106.8(2) . . ?
P10 C41 P8 114.23(16) . . ?
C42 C41 P6 110.6(2) . . ?
P10 C41 P6 107.42(15) . . ?
P8 C41 P6 107.34(15) . . ?
C43 C42 C45 108.1(3) . . ?
C43 C42 C44 109.9(3) . . ?
C45 C42 C44 108.4(3) . . ?
C43 C42 C41 110.7(3) . . ?
C45 C42 C41 111.3(3) . . ?
C44 C42 C41 108.5(3) . . ?
C47 C46 P10 121.0(2) . . ?
C47 C46 P9 115.8(2) . . ?
P10 C46 P9 122.16(18) . . ?
C46 C47 C49 112.4(3) . . ?
C46 C47 C48 107.1(3) . . ?
C49 C47 C48 108.5(3) . . ?
C46 C47 C50 111.9(3) . . ?
C49 C47 C50 108.1(3) . . ?
C48 C47 C50 108.7(3) . . ?

loop_
_geom_bond_atom_site_label_1
_geom_bond_atom_site_label_2
_geom_bond_distance
_geom_bond_site_symmetry_2
_geom_bond_publ_flag
P1 C11 1.825(3) . ?
P1 C1 1.886(3) . ?
P1 P2 2.1973(12) . ?
C1 C2 1.577(4) . ?
C1 P4 1.862(3) . ?
C1 P2 1.872(3) . ?
P2 C6 1.890(3) . ?
C2 C3 1.524(5) . ?
C2 C4 1.531(5) . ?
C2 C5 1.542(5) . ?
P3 C11 1.676(3) . ?
P3 C6 1.863(3) . ?
P4 C16 1.843(3) . ?
P4 P5 2.1986(12) . ?
P5 C21 1.872(3) . ?
P5 C6 1.915(3) . ?
P6 C26 1.874(3) . ?
P6 C41 1.931(3) . ?
P6 P7 2.1982(12) . ?
C6 C7 1.589(4) . ?
P7 C31 1.840(3) . ?
P7 C36 1.863(3) . ?
C7 C9 1.528(5) . ?
C7 C8 1.533(5) . ?
C7 C10 1.546(4) . ?
P8 C36 1.866(3) . ?
P8 C41 1.892(3) . ?
P8 P9 2.1967(12) . ?
P9 C46 1.832(3) . ?
P9 C36 1.882(3) . ?
P10 C46 1.677(3) . ?
P10 C41 1.856(3) . ?
C11 C12 1.538(4) . ?
C12 C14 1.533(5) . ?
C12 C13 1.535(5) . ?
C12 C15 1.548(5) . ?
C16 C21 1.361(4) . ?
C16 C17 1.540(4) . ?
C17 C19 1.530(5) . ?
C17 C18 1.533(5) . ?
C17 C20 1.536(5) . ?
C21 C22 1.548(4) . ?
C22 C25 1.519(6) . ?
C22 C24 1.533(5) . ?
C22 C23 1.537(5) . ?
C26 C31 1.366(4) . ?
C26 C27 1.543(4) . ?
C27 C29 1.509(5) . ?
C27 C30 1.536(5) . ?
C27 C28 1.538(6) . ?
C31 C32 1.542(4) . ?
C32 C33 1.526(5) . ?
C32 C34 1.534(5) . ?
C32 C35 1.538(5) . ?
C36 C37 1.583(4) . ?
C37 C39 1.526(5) . ?
C37 C40 1.532(5) . ?
C37 C38 1.538(5) . ?
C41 C42 1.592(4) . ?
C42 C43 1.529(6) . ?
C42 C45 1.530(5) . ?
C42 C44 1.542(5) . ?
C46 C47 1.529(4) . ?
C47 C49 1.532(5) . ?
C47 C48 1.539(5) . ?
C47 C50 1.544(5) . ?
